data_7062955
loop_
_publ_author_name
'Nakazono, Yosuke'
'Inoue, Ryota'
'Sumitani, Ryo'
'Mochida, Tomoyuki'

_publ_section_title
;
 Ionic plastic crystals and ionic liquids containing quaternary cations
 with alkenyl substituents: chemical phase transformations by bromine
 vapor
;
_journal_issue 5
_journal_name_full 'New Journal of Chemistry'
_journal_page_first 2219
_journal_page_last 2225
_journal_paper_doi 10.1039/D3NJ05633C
_journal_volume 48
_journal_year 2024
_chemical_formula_sum 'C8 H12 Br2 F6 N2 O4 S2'
_chemical_formula_weight 538.14
_chemical_name_common NMe3VCPFSA_Br2_CPFSA
_space_group_crystal_system monoclinic
_space_group_IT_number 15
_space_group_name_Hall '-C 2yc'
_space_group_name_H-M_alt 'C 1 2/c 1'
_atom_sites_solution_hydrogens geom
_atom_sites_solution_primary dual
_atom_sites_solution_secondary difmap
_audit_update_record
;
2023-04-15 deposited with the CCDC.	2024-01-08 downloaded from the CCDC.
;
_cell_angle_alpha 90
_cell_angle_beta 117.839(5)
_cell_angle_gamma 90
_cell_formula_units_Z 8
_cell_length_a 31.144(13)
_cell_length_b 7.460(3)
_cell_length_c 16.328(7)
_cell_measurement_reflns_used 4873
_cell_measurement_temperature 90.(2)
_cell_measurement_theta_max 28.6306
_cell_measurement_theta_min 2.5000
_cell_volume 3355(2)
_computing_cell_refinement 'SAINT V8.38A (Bruker AXS Inc., 2017)'
_computing_data_collection 'SAINT V8.38A (Bruker AXS Inc., 2017)'
_computing_data_reduction 'SAINT V8.38A (Bruker AXS Inc., 2017)'
_computing_molecular_graphics 'shelXle (C.B. Huebschle, rev 833)'
_computing_publication_material 'Generate Report (Bruker AXS Inc. , 2017)'
_computing_structure_refinement 'SHELXL-2016/6 (Sheldrick, 2016)'
_computing_structure_solution 'SHELXT 2014/5 (Sheldrick, 2014)'
_diffrn_ambient_temperature 90(2)
_diffrn_detector_area_resol_mean 8.3333
_diffrn_measured_fraction_theta_full 0.995
_diffrn_measured_fraction_theta_max 0.995
_diffrn_measurement_device_type 'Bruker APEXII CCD area detector'
_diffrn_measurement_method 'phi and omega scans'
_diffrn_radiation_monochromator 'Bruker Helios multilayer confocal mirror'
_diffrn_radiation_source 'Bruker TXS fine-focus rotating anode'
_diffrn_radiation_type MoK\a
_diffrn_radiation_wavelength 0.71073
_diffrn_reflns_av_R_equivalents 0.0461
_diffrn_reflns_av_unetI/netI 0.0604
_diffrn_reflns_limit_h_max 37
_diffrn_reflns_limit_h_min -40
_diffrn_reflns_limit_k_max 4
_diffrn_reflns_limit_k_min -9
_diffrn_reflns_limit_l_max 20
_diffrn_reflns_limit_l_min -21
_diffrn_reflns_number 9050
_diffrn_reflns_theta_full 27.48
_diffrn_reflns_theta_max 27.48
_diffrn_reflns_theta_min 1.48
_diffrn_source 'rotating-anode X-ray tube'
_diffrn_source_type 'Bruker Turbo X-ray Source'
_exptl_absorpt_coefficient_mu 5.161
_exptl_absorpt_correction_T_max 0.92
_exptl_absorpt_correction_T_min 0.56
_exptl_absorpt_correction_type multi-scan
_exptl_absorpt_process_details
;
SADABS-2016/2 - Bruker AXS area detector scaling and absorption correction
;
_exptl_crystal_colour colourless
_exptl_crystal_density_diffrn 2.131
_exptl_crystal_density_method 'not measured'
_exptl_crystal_description plate
_exptl_crystal_F_000 2096
_exptl_crystal_size_max 0.077
_exptl_crystal_size_mid 0.050
_exptl_crystal_size_min 0.016
_refine_diff_density_max 2.272
_refine_diff_density_min -1.030
_refine_ls_extinction_method none
_refine_ls_goodness_of_fit_ref 1.105
_refine_ls_hydrogen_treatment undef
_refine_ls_matrix_type full
_refine_ls_number_parameters 220
_refine_ls_number_reflns 3824
_refine_ls_number_restraints 0
_refine_ls_restrained_S_all 1.105
_refine_ls_R_factor_all 0.0495
_refine_ls_R_factor_gt 0.0366
_refine_ls_shift/su_max 0.001
_refine_ls_shift/su_mean 0.000
_refine_ls_structure_factor_coef Fsqd
_refine_ls_weighting_details 'w=1/[\s^2^(Fo^2^)+(0.0438P)^2^+0.2197P] where P=(Fo^2^+2Fc^2^)/3'
_refine_ls_weighting_scheme calc
_refine_ls_wR_factor_gt 0.0950
_refine_ls_wR_factor_ref 0.1006
_reflns_number_gt 3093
_reflns_number_total 3824
_reflns_threshold_expression 'I > 2\s(I)'
_cod_data_source_file d3nj05633c2.cif
_cod_data_source_block 1CPFSA_Br2_90K
_cod_depositor_comments
;
The following automatic conversions were performed:

data item '_exptl_absorpt_correction_type' value 'Multi-Scan' was
changed to 'multi-scan' in accordance with the
/home/data/users/saulius/crontab/automatic-downloads/rss-feeds/RSC/lib/dictionaries/cif_core.dic
dictionary named 'cif_core.dic' version 2.4.2 last updated on
2011-04-26.

Automatic conversion script
Id: cif_fix_values 8170 2020-07-09 18:12:32Z antanas 

 Adding full bibliography for 7062954--7062955.cif.
;
_cod_original_cell_volume 3355.(2)
_cod_database_code 7062955

loop_
_space_group_symop_operation_xyz
'x, y, z'
'-x, y, -z+1/2'
'x+1/2, y+1/2, z'
'-x+1/2, y+1/2, -z+1/2'
'-x, -y, -z'
'x, -y, z-1/2'
'-x+1/2, -y+1/2, -z'
'x+1/2, -y+1/2, z-1/2'

loop_
_atom_site_type_symbol
_atom_site_label
_atom_site_fract_x
_atom_site_fract_y
_atom_site_fract_z
_atom_site_U_iso_or_equiv
_atom_site_adp_type
_atom_site_calc_flag
_atom_site_refinement_flags_adp
_atom_site_refinement_flags_occupancy
_atom_site_refinement_flags_posn
_atom_site_occupancy
_atom_site_disorder_assembly
_atom_site_disorder_group
C C1 0.59593(15) 0.5259(5) 0.4094(3) 0.0266(9) Uani d . . . 1 . .
H H1A 0.564642 0.463407 0.380175 0.04 Uiso calc U . R 1 . .
H H1B 0.621651 0.44094 0.446947 0.04 Uiso calc U . R 1 . .
H H1C 0.602746 0.577114 0.361416 0.04 Uiso calc U . R 1 . .
C C2 0.64244(15) 0.7660(5) 0.5132(3) 0.0261(8) Uani d . . . 1 . .
H H2A 0.646331 0.83258 0.46539 0.039 Uiso calc U . R 1 . .
H H2B 0.668265 0.676183 0.540888 0.039 Uiso calc U . R 1 . .
H H2C 0.64439 0.849156 0.561324 0.039 Uiso calc U . R 1 . .
C C3 0.58538(16) 0.5936(5) 0.5461(3) 0.0267(9) Uani d . . . 1 . .
H H3A 0.556351 0.517721 0.518471 0.04 Uiso calc U . R 1 . .
H H3B 0.58064 0.689573 0.582093 0.04 Uiso calc U . R 1 . .
H H3C 0.613517 0.520965 0.586939 0.04 Uiso calc U . R 1 . .
C C4 0.55468(14) 0.8098(4) 0.4108(2) 0.0192(7) Uani d . . . 1 . .
H H4 0.560763 0.845564 0.358122 0.023 Uiso calc U . R 1 . .
C C5 0.55649(14) 0.9775(4) 0.4645(2) 0.0206(7) Uani d . . . 1 . .
H H5A 0.589253 1.031574 0.490272 0.025 Uiso calc U . R 1 . .
H H5B 0.550098 0.946192 0.516699 0.025 Uiso calc U . R 1 . .
C C6 0.70828(14) -0.0653(5) 0.2829(3) 0.0239(8) Uani d . . . 1 . .
C C7 0.72039(14) 0.0754(5) 0.3605(3) 0.0267(8) Uani d . . . 1 . .
C C8 0.68600(14) 0.2391(5) 0.3330(3) 0.0239(8) Uani d . . . 1 . .
Br Br1 0.50858(2) 1.14842(5) 0.38446(3) 0.02348(12) Uani d . . . 1 . .
Br Br2 0.49093(2) 0.69685(5) 0.35923(3) 0.02553(12) Uani d . . . 1 . .
F F1 0.69846(10) 0.3419(3) 0.40860(17) 0.0373(6) Uani d . . . 1 . .
F F2 0.69239(9) 0.3359(3) 0.26984(17) 0.0306(6) Uani d . . . 1 . .
F F3 0.71955(9) -0.0070(3) 0.43325(14) 0.0345(6) Uani d . . . 1 . .
F F4 0.76610(9) 0.1337(3) 0.38771(18) 0.0400(6) Uani d . . . 1 . .
F F5 0.71812(9) 0.0078(3) 0.21792(16) 0.0303(5) Uani d . . . 1 . .
F F6 0.73784(9) -0.2071(3) 0.31956(17) 0.0352(6) Uani d . . . 1 . .
N N1 0.59402(12) 0.6743(4) 0.4706(2) 0.0182(6) Uani d . . . 1 . .
N N00G 0.61699(11) 0.0469(3) 0.20265(19) 0.0182(6) Uani d . . . 1 . .
O O1 0.59459(10) 0.3351(3) 0.24358(18) 0.0216(6) Uani d . . . 1 . .
O O2 0.61701(10) 0.0938(3) 0.35843(18) 0.0266(6) Uani d . . . 1 . .
O O3 0.63687(11) -0.2202(3) 0.14105(19) 0.0309(7) Uani d . . . 1 . .
O O4 0.63963(11) -0.2474(3) 0.2942(2) 0.0311(7) Uani d . . . 1 . .
S S1 0.62190(3) 0.17612(11) 0.28392(6) 0.01758(19) Uani d . . . 1 . .
S S2 0.64477(4) -0.13914(11) 0.22645(6) 0.0206(2) Uani d . . . 1 . .

loop_
_atom_site_aniso_label
_atom_site_aniso_U_11
_atom_site_aniso_U_22
_atom_site_aniso_U_33
_atom_site_aniso_U_12
_atom_site_aniso_U_13
_atom_site_aniso_U_23
C1 0.036(2) 0.0193(16) 0.035(2) 0.0016(16) 0.0253(19) -0.0058(15)
C2 0.021(2) 0.0284(18) 0.025(2) 0.0046(16) 0.0076(17) -0.0006(15)
C3 0.037(2) 0.0267(18) 0.025(2) 0.0073(17) 0.0214(19) 0.0081(15)
C4 0.019(2) 0.0191(15) 0.0204(18) -0.0010(14) 0.0098(16) 0.0019(13)
C5 0.020(2) 0.0223(16) 0.0193(18) 0.0029(14) 0.0088(15) 0.0033(14)
C6 0.023(2) 0.0263(18) 0.025(2) 0.0037(15) 0.0127(17) 0.0010(15)
C7 0.017(2) 0.035(2) 0.024(2) -0.0023(16) 0.0064(16) -0.0050(16)
C8 0.022(2) 0.0285(18) 0.0220(19) -0.0067(16) 0.0113(16) -0.0097(15)
Br1 0.0214(2) 0.02156(19) 0.0305(2) 0.00512(14) 0.01463(18) 0.00777(14)
Br2 0.0225(2) 0.0288(2) 0.0265(2) -0.00678(15) 0.01249(18) -0.00188(14)
F1 0.0307(15) 0.0432(14) 0.0303(13) -0.0077(11) 0.0078(11) -0.0237(10)
F2 0.0308(14) 0.0243(11) 0.0447(14) -0.0083(9) 0.0244(12) -0.0030(9)
F3 0.0290(14) 0.0477(13) 0.0203(11) 0.0039(11) 0.0060(10) 0.0022(10)
F4 0.0153(13) 0.0524(14) 0.0453(15) -0.0065(11) 0.0083(12) -0.0112(12)
F5 0.0313(14) 0.0332(11) 0.0383(13) 0.0011(10) 0.0261(11) -0.0008(10)
F6 0.0265(14) 0.0348(12) 0.0412(15) 0.0128(10) 0.0130(12) 0.0041(10)
N1 0.0244(18) 0.0176(13) 0.0165(15) 0.0016(12) 0.0129(14) 0.0013(11)
N00G 0.0174(16) 0.0164(13) 0.0190(15) -0.0002(12) 0.0070(13) -0.0044(11)
O1 0.0263(16) 0.0202(12) 0.0224(13) 0.0006(10) 0.0147(12) -0.0038(9)
O2 0.0278(16) 0.0344(14) 0.0255(14) 0.0023(12) 0.0191(13) 0.0025(11)
O3 0.0369(18) 0.0207(12) 0.0322(15) 0.0014(12) 0.0136(14) -0.0106(11)
O4 0.0338(17) 0.0217(12) 0.0424(17) -0.0010(12) 0.0217(14) 0.0068(12)
S1 0.0176(5) 0.0209(4) 0.0166(4) -0.0019(3) 0.0100(4) -0.0037(3)
S2 0.0215(5) 0.0157(4) 0.0247(5) -0.0014(3) 0.0108(4) -0.0023(3)

loop_
_atom_type_symbol
_atom_type_description
_atom_type_scat_dispersion_real
_atom_type_scat_dispersion_imag
_atom_type_scat_source
C C 0.0033 0.0016 'International Tables Vol C Tables 4.2.6.8 and 6.1.1.4'
H H 0.0000 0.0000 'International Tables Vol C Tables 4.2.6.8 and 6.1.1.4'
Br Br -0.2901 2.4595 'International Tables Vol C Tables 4.2.6.8 and 6.1.1.4'
F F 0.0171 0.0103 'International Tables Vol C Tables 4.2.6.8 and 6.1.1.4'
N N 0.0061 0.0033 'International Tables Vol C Tables 4.2.6.8 and 6.1.1.4'
O O 0.0106 0.0060 'International Tables Vol C Tables 4.2.6.8 and 6.1.1.4'
S S 0.1246 0.1234 'International Tables Vol C Tables 4.2.6.8 and 6.1.1.4'

loop_
_geom_angle_atom_site_label_1
_geom_angle_atom_site_label_2
_geom_angle_atom_site_label_3
_geom_angle_site_symmetry_1
_geom_angle_site_symmetry_3
_geom_angle
_geom_angle_publ_flag
N1 C1 H1A . . 109.5 ?
N1 C1 H1B . . 109.5 ?
H1A C1 H1B . . 109.5 ?
N1 C1 H1C . . 109.5 ?
H1A C1 H1C . . 109.5 ?
H1B C1 H1C . . 109.5 ?
N1 C2 H2A . . 109.5 ?
N1 C2 H2B . . 109.5 ?
H2A C2 H2B . . 109.5 ?
N1 C2 H2C . . 109.5 ?
H2A C2 H2C . . 109.5 ?
H2B C2 H2C . . 109.5 ?
N1 C3 H3A . . 109.5 ?
N1 C3 H3B . . 109.5 ?
H3A C3 H3B . . 109.5 ?
N1 C3 H3C . . 109.5 ?
H3A C3 H3C . . 109.5 ?
H3B C3 H3C . . 109.5 ?
C5 C4 N1 . . 111.9(3) ?
C5 C4 Br2 . . 111.3(3) ?
N1 C4 Br2 . . 109.8(2) ?
C5 C4 H4 . . 107.9 ?
N1 C4 H4 . . 107.9 ?
Br2 C4 H4 . . 107.9 ?
C4 C5 Br1 . . 110.2(2) ?
C4 C5 H5A . . 109.6 ?
Br1 C5 H5A . . 109.6 ?
C4 C5 H5B . . 109.6 ?
Br1 C5 H5B . . 109.6 ?
H5A C5 H5B . . 108.1 ?
F6 C6 F5 . . 108.0(3) ?
F6 C6 C7 . . 108.3(3) ?
F5 C6 C7 . . 108.1(3) ?
F6 C6 S2 . . 109.9(2) ?
F5 C6 S2 . . 108.3(2) ?
C7 C6 S2 . . 114.1(3) ?
F3 C7 F4 . . 107.9(3) ?
F3 C7 C8 . . 108.6(3) ?
F4 C7 C8 . . 108.8(3) ?
F3 C7 C6 . . 108.3(3) ?
F4 C7 C6 . . 107.7(3) ?
C8 C7 C6 . . 115.2(3) ?
F2 C8 F1 . . 108.3(3) ?
F2 C8 C7 . . 108.4(3) ?
F1 C8 C7 . . 108.6(3) ?
F2 C8 S1 . . 108.9(3) ?
F1 C8 S1 . . 109.6(3) ?
C7 C8 S1 . . 113.0(3) ?
C2 N1 C3 . . 109.2(3) ?
C2 N1 C1 . . 107.4(3) ?
C3 N1 C1 . . 109.0(3) ?
C2 N1 C4 . . 109.0(3) ?
C3 N1 C4 . . 112.9(3) ?
C1 N1 C4 . . 109.1(3) ?
S2 N00G S1 . . 119.87(18) ?
O1 S1 O2 . . 118.09(16) ?
O1 S1 N00G . . 108.32(15) ?
O2 S1 N00G . . 116.23(16) ?
O1 S1 C8 . . 106.35(17) ?
O2 S1 C8 . . 105.36(17) ?
N00G S1 C8 . . 100.43(16) ?
O3 S2 O4 . . 118.79(17) ?
O3 S2 N00G . . 107.78(16) ?
O4 S2 N00G . . 115.87(17) ?
O3 S2 C6 . . 105.70(18) ?
O4 S2 C6 . . 105.29(17) ?
N00G S2 C6 . . 101.39(16) ?

loop_
_geom_bond_atom_site_label_1
_geom_bond_atom_site_label_2
_geom_bond_site_symmetry_2
_geom_bond_distance
_geom_bond_publ_flag
C1 N1 . 1.511(4) ?
C1 H1A . 0.98 ?
C1 H1B . 0.98 ?
C1 H1C . 0.98 ?
C2 N1 . 1.499(5) ?
C2 H2A . 0.98 ?
C2 H2B . 0.98 ?
C2 H2C . 0.98 ?
C3 N1 . 1.505(4) ?
C3 H3A . 0.98 ?
C3 H3B . 0.98 ?
C3 H3C . 0.98 ?
C4 C5 . 1.513(5) ?
C4 N1 . 1.536(5) ?
C4 Br2 . 1.949(4) ?
C4 H4 . 1.0 ?
C5 Br1 . 1.933(3) ?
C5 H5A . 0.99 ?
C5 H5B . 0.99 ?
C6 F6 . 1.345(4) ?
C6 F5 . 1.349(4) ?
C6 C7 . 1.550(5) ?
C6 S2 . 1.834(4) ?
C7 F3 . 1.349(4) ?
C7 F4 . 1.350(5) ?
C7 C8 . 1.546(5) ?
C8 F2 . 1.348(4) ?
C8 F1 . 1.348(4) ?
C8 S1 . 1.831(4) ?
N00G S2 . 1.585(3) ?
N00G S1 . 1.589(3) ?
O1 S1 . 1.429(3) ?
O2 S1 . 1.433(3) ?
O3 S2 . 1.432(3) ?
O4 S2 . 1.437(3) ?

loop_
_geom_torsion_atom_site_label_1
_geom_torsion_atom_site_label_2
_geom_torsion_atom_site_label_3
_geom_torsion_atom_site_label_4
_geom_torsion_site_symmetry_1
_geom_torsion_site_symmetry_2
_geom_torsion_site_symmetry_3
_geom_torsion_site_symmetry_4
_geom_torsion
_geom_torsion_publ_flag
N1 C4 C5 Br1 . . . . 177.0(2) ?
Br2 C4 C5 Br1 . . . . -59.7(3) ?
F6 C6 C7 F3 . . . . -51.7(4) ?
F5 C6 C7 F3 . . . . -168.5(3) ?
S2 C6 C7 F3 . . . . 71.0(3) ?
F6 C6 C7 F4 . . . . 64.8(4) ?
F5 C6 C7 F4 . . . . -52.0(4) ?
S2 C6 C7 F4 . . . . -172.5(2) ?
F6 C6 C7 C8 . . . . -173.6(3) ?
F5 C6 C7 C8 . . . . 69.6(4) ?
S2 C6 C7 C8 . . . . -50.9(4) ?
F3 C7 C8 F2 . . . . 170.9(3) ?
F4 C7 C8 F2 . . . . 53.7(4) ?
C6 C7 C8 F2 . . . . -67.4(4) ?
F3 C7 C8 F1 . . . . 53.5(4) ?
F4 C7 C8 F1 . . . . -63.8(4) ?
C6 C7 C8 F1 . . . . 175.2(3) ?
F3 C7 C8 S1 . . . . -68.4(3) ?
F4 C7 C8 S1 . . . . 174.4(2) ?
C6 C7 C8 S1 . . . . 53.4(4) ?
C5 C4 N1 C2 . . . . -53.2(4) ?
Br2 C4 N1 C2 . . . . -177.3(2) ?
C5 C4 N1 C3 . . . . 68.3(4) ?
Br2 C4 N1 C3 . . . . -55.8(3) ?
C5 C4 N1 C1 . . . . -170.3(3) ?
Br2 C4 N1 C1 . . . . 65.6(3) ?
S2 N00G S1 O1 . . . . 178.4(2) ?
S2 N00G S1 O2 . . . . -45.9(3) ?
S2 N00G S1 C8 . . . . 67.1(2) ?
F2 C8 S1 O1 . . . . -47.0(3) ?
F1 C8 S1 O1 . . . . 71.3(3) ?
C7 C8 S1 O1 . . . . -167.4(3) ?
F2 C8 S1 O2 . . . . -173.1(2) ?
F1 C8 S1 O2 . . . . -54.8(3) ?
C7 C8 S1 O2 . . . . 66.5(3) ?
F2 C8 S1 N00G . . . . 65.8(3) ?
F1 C8 S1 N00G . . . . -175.9(2) ?
C7 C8 S1 N00G . . . . -54.6(3) ?
S1 N00G S2 O3 . . . . -175.7(2) ?
S1 N00G S2 O4 . . . . 48.5(3) ?
S1 N00G S2 C6 . . . . -64.9(2) ?
F6 C6 S2 O3 . . . . -75.9(3) ?
F5 C6 S2 O3 . . . . 41.8(3) ?
C7 C6 S2 O3 . . . . 162.3(3) ?
F6 C6 S2 O4 . . . . 50.6(3) ?
F5 C6 S2 O4 . . . . 168.4(2) ?
C7 C6 S2 O4 . . . . -71.2(3) ?
F6 C6 S2 N00G . . . . 171.7(2) ?
F5 C6 S2 N00G . . . . -70.5(3) ?
C7 C6 S2 N00G . . . . 49.9(3) ?
